data_8106258
loop_
_publ_author_name
'Jin-He, Jiang'
'Wu-Lan, Zeng'
'Yong-Mei, Yang'

_publ_section_title
;
 The crystal structure of
 3-((phenylamino)methylene)-1,5-dioxaspiro[5.5]undecane-2,4-dione,
 C16H17N1O4
;
_journal_issue 4
_journal_name_full 'Zeitschrift f\"ur Kristallographie - New Crystal Structures'
_journal_page_first 677
_journal_page_last 678
_journal_paper_doi 10.1515/ncrs-2018-0004
_journal_volume 233
_journal_year 2018
_chemical_formula_moiety 'C16 H17 N O4'
_chemical_formula_sum 'C16 H17 N O4'
_chemical_formula_weight 287.30
_space_group_crystal_system triclinic
_space_group_IT_number 2
_space_group_name_Hall '-P 1'
_space_group_name_H-M_alt 'P -1'
_atom_sites_solution_hydrogens geom
_atom_sites_solution_primary dual
_cell_angle_alpha 92.1160(10)
_cell_angle_beta 99.6900(10)
_cell_angle_gamma 95.1960(10)
_cell_formula_units_Z 2
_cell_length_a 7.0971(3)
_cell_length_b 7.6638(4)
_cell_length_c 13.2375(6)
_cell_measurement_reflns_used 5983
_cell_measurement_temperature 296(2)
_cell_measurement_theta_max 27.49
_cell_measurement_theta_min 3.03
_cell_volume 705.81(6)
_computing_cell_refinement 'Rapid Auto Ver 2.40(Rigaku 2003)'
_computing_data_collection 'Rapid Auto Ver 2.40(Rigaku 2003)'
_computing_data_reduction 'Rapid Auto Ver 2.40(Rigaku 2003)'
_computing_molecular_graphics 'Olex2 (Dolomanov et al., 2009)'
_computing_publication_material 'CIFTAB (Sheldrick, 2013)'
_computing_structure_refinement 'ShelXL (Sheldrick, 2015)'
_computing_structure_solution 'ShelXT (Sheldrick, 2015)'
_diffrn_ambient_temperature 296.15
_diffrn_measured_fraction_theta_full 0.998
_diffrn_measured_fraction_theta_max 0.992
_diffrn_measurement_device_type 'Rigaku Spider Rapid IP Area Detector'
_diffrn_measurement_method '\w scans'
_diffrn_radiation_monochromator graphite
_diffrn_radiation_type MoK\a
_diffrn_radiation_wavelength 0.71073
_diffrn_reflns_av_R_equivalents 0.0206
_diffrn_reflns_av_unetI/netI 0.0259
_diffrn_reflns_Laue_measured_fraction_full 0.998
_diffrn_reflns_Laue_measured_fraction_max 0.992
_diffrn_reflns_limit_h_max 9
_diffrn_reflns_limit_h_min -7
_diffrn_reflns_limit_k_max 9
_diffrn_reflns_limit_k_min -9
_diffrn_reflns_limit_l_max 16
_diffrn_reflns_limit_l_min -17
_diffrn_reflns_number 6856
_diffrn_reflns_point_group_measured_fraction_full 0.998
_diffrn_reflns_point_group_measured_fraction_max 0.992
_diffrn_reflns_theta_full 25.242
_diffrn_reflns_theta_max 27.480
_diffrn_reflns_theta_min 3.024
_diffrn_source 'rotating anode'
_exptl_absorpt_coefficient_mu 0.098
_exptl_absorpt_correction_T_max 0.990
_exptl_absorpt_correction_T_min 0.983
_exptl_absorpt_correction_type multi-scan
_exptl_absorpt_process_details 'ABSCOR by T.Higashi March, 2001'
_exptl_crystal_colour yellow
_exptl_crystal_density_diffrn 1.352
_exptl_crystal_description block
_exptl_crystal_F_000 304
_exptl_crystal_size_max 0.18
_exptl_crystal_size_mid 0.15
_exptl_crystal_size_min 0.10
_refine_diff_density_max 0.454
_refine_diff_density_min -0.208
_refine_diff_density_rms 0.071
_refine_ls_extinction_coef .
_refine_ls_extinction_method none
_refine_ls_goodness_of_fit_ref 1.148
_refine_ls_hydrogen_treatment constr
_refine_ls_matrix_type full
_refine_ls_number_parameters 190
_refine_ls_number_reflns 3191
_refine_ls_number_restraints 0
_refine_ls_restrained_S_all 1.148
_refine_ls_R_factor_all 0.0596
_refine_ls_R_factor_gt 0.0529
_refine_ls_shift/su_max 0.001
_refine_ls_shift/su_mean 0.000
_refine_ls_structure_factor_coef Fsqd
_refine_ls_weighting_details 'w=1/[\s^2^(Fo^2^)+(0.0890P)^2^+0.0564P] where P=(Fo^2^+2Fc^2^)/3'
_refine_ls_weighting_scheme calc
_refine_ls_wR_factor_gt 0.1391
_refine_ls_wR_factor_ref 0.1489
_reflns_Friedel_coverage 0.000
_reflns_Friedel_fraction_full .
_reflns_Friedel_fraction_max .
_reflns_number_gt 2643
_reflns_number_total 3191
_reflns_threshold_expression 'I > 2\s(I)'
_cod_data_source_file suppl_ncrs-2018-0004_suppl.cif
_cod_data_source_block zwl22
_cod_database_code 8106258
_shelx_space_group_comment
;
The symmetry employed for this shelxl refinement is uniquely defined
by the following loop, which should always be used as a source of
symmetry information in preference to the above space-group names.
They are only intended as comments.
;
_olex2_refinement_description
;
1. Fixed Uiso
 At 1.2 times of:
  All C(H) groups, All C(H,H) groups, All N(H) groups
2.a Secondary CH2 refined with riding coordinates:
 C12(H12A,H12B), C13(H13A,H13B), C14(H14A,H14B), C15(H15A,H15B), C16(H16A,H16B)
2.b Aromatic/amide H refined with riding coordinates:
 N1(H1), C2(H2), C3(H3), C4(H4), C5(H5), C6(H6), C7(H7)
;
_olex2_submission_special_instructions 'No special instructions were received'

loop_
_space_group_symop_operation_xyz
'x, y, z'
'-x, -y, -z'

loop_
_atom_site_label
_atom_site_type_symbol
_atom_site_fract_x
_atom_site_fract_y
_atom_site_fract_z
_atom_site_U_iso_or_equiv
_atom_site_adp_type
_atom_site_occupancy
_atom_site_site_symmetry_order
_atom_site_calc_flag
_atom_site_refinement_flags_posn
_atom_site_refinement_flags_adp
_atom_site_refinement_flags_occupancy
_atom_site_disorder_assembly
_atom_site_disorder_group
O1 O 0.74295(16) 0.16606(12) 0.83953(7) 0.0538(3) Uani 1 1 d . . . . .
C1 C 0.76574(16) 0.05436(16) 0.46396(9) 0.0379(3) Uani 1 1 d . . . . .
N1 N 0.80971(15) 0.19937(13) 0.53700(8) 0.0401(3) Uani 1 1 d . . . . .
H1 H 0.859576 0.295752 0.516999 0.048 Uiso 1 1 calc R . . . .
O2 O 0.96798(17) 0.53505(12) 0.60193(7) 0.0554(3) Uani 1 1 d . . . . .
C2 C 0.7607(2) 0.0895(2) 0.36175(10) 0.0521(4) Uani 1 1 d . . . . .
H2 H 0.780603 0.204463 0.342834 0.063 Uiso 1 1 calc R . . . .
O3 O 0.93942(13) 0.63526(11) 0.75679(6) 0.0411(2) Uani 1 1 d . . . . .
C3 C 0.7260(2) -0.0474(2) 0.28795(12) 0.0603(4) Uani 1 1 d . . . . .
H3 H 0.723439 -0.023964 0.219328 0.072 Uiso 1 1 calc R . . . .
C4 C 0.6954(2) -0.2172(2) 0.31481(12) 0.0558(4) Uani 1 1 d . . . . .
H4 H 0.672404 -0.308556 0.264748 0.067 Uiso 1 1 calc R . . . .
O4 O 0.81958(13) 0.44966(10) 0.87456(6) 0.0389(2) Uani 1 1 d . . . . .
C5 C 0.6988(2) -0.25159(19) 0.41596(12) 0.0545(4) Uani 1 1 d . . . . .
H5 H 0.676929 -0.366749 0.434197 0.065 Uiso 1 1 calc R . . . .
C6 C 0.7348(2) -0.11615(17) 0.49161(11) 0.0477(3) Uani 1 1 d . . . . .
H6 H 0.737828 -0.140382 0.560164 0.057 Uiso 1 1 calc R . . . .
C7 C 0.78058(17) 0.19856(16) 0.63249(9) 0.0384(3) Uani 1 1 d . . . . .
H7 H 0.725558 0.094262 0.653467 0.046 Uiso 1 1 calc R . . . .
C8 C 0.78890(18) 0.30582(15) 0.80787(9) 0.0369(3) Uani 1 1 d . . . . .
C9 C 0.82376(17) 0.33767(15) 0.70481(9) 0.0358(3) Uani 1 1 d . . . . .
C10 C 0.91197(18) 0.50421(15) 0.68202(9) 0.0379(3) Uani 1 1 d . . . . .
C11 C 0.81943(17) 0.62078(14) 0.83454(8) 0.0349(3) Uani 1 1 d . . . . .
C12 C 0.9101(2) 0.74955(17) 0.92194(10) 0.0463(3) Uani 1 1 d . . . . .
H12A H 0.926295 0.865948 0.896313 0.056 Uiso 1 1 calc R . . . .
H12B H 1.036077 0.716974 0.950905 0.056 Uiso 1 1 calc R . . . .
C13 C 0.7855(3) 0.75228(19) 1.00524(11) 0.0568(4) Uani 1 1 d . . . . .
H13A H 0.784130 0.640454 1.037259 0.068 Uiso 1 1 calc R . . . .
H13B H 0.840750 0.842930 1.057625 0.068 Uiso 1 1 calc R . . . .
C14 C 0.5807(3) 0.78667(19) 0.96191(13) 0.0621(5) Uani 1 1 d . . . . .
H14A H 0.580432 0.904892 0.938166 0.074 Uiso 1 1 calc R . . . .
H14B H 0.503658 0.778252 1.015807 0.074 Uiso 1 1 calc R . . . .
C15 C 0.4914(2) 0.65639(19) 0.87318(12) 0.0527(4) Uani 1 1 d . . . . .
H15A H 0.364439 0.686868 0.844388 0.063 Uiso 1 1 calc R . . . .
H15B H 0.477931 0.539399 0.898304 0.063 Uiso 1 1 calc R . . . .
C16 C 0.61681(19) 0.65818(16) 0.78979(10) 0.0427(3) Uani 1 1 d . . . . .
H16A H 0.562022 0.570190 0.735753 0.051 Uiso 1 1 calc R . . . .
H16B H 0.620111 0.771931 0.760001 0.051 Uiso 1 1 calc R . . . .

loop_
_atom_site_aniso_label
_atom_site_aniso_U_11
_atom_site_aniso_U_22
_atom_site_aniso_U_33
_atom_site_aniso_U_23
_atom_site_aniso_U_13
_atom_site_aniso_U_12
O1 0.0798(7) 0.0349(5) 0.0491(5) 0.0072(4) 0.0204(5) -0.0014(4)
C1 0.0331(6) 0.0395(6) 0.0402(6) -0.0084(5) 0.0072(5) 0.0026(4)
N1 0.0462(6) 0.0353(5) 0.0393(5) -0.0059(4) 0.0127(5) -0.0002(4)
O2 0.0867(8) 0.0434(5) 0.0427(5) -0.0002(4) 0.0353(5) -0.0022(5)
C2 0.0638(9) 0.0482(8) 0.0434(7) -0.0048(6) 0.0130(6) -0.0037(6)
O3 0.0520(5) 0.0360(5) 0.0378(4) -0.0042(3) 0.0217(4) -0.0052(4)
C3 0.0688(10) 0.0665(10) 0.0425(7) -0.0130(6) 0.0104(7) -0.0055(7)
C4 0.0474(8) 0.0566(8) 0.0582(8) -0.0265(7) 0.0038(6) -0.0011(6)
O4 0.0555(5) 0.0323(4) 0.0308(4) 0.0025(3) 0.0125(4) 0.0053(4)
C5 0.0542(8) 0.0395(7) 0.0675(9) -0.0099(6) 0.0076(7) 0.0025(6)
C6 0.0536(8) 0.0429(7) 0.0463(7) -0.0040(5) 0.0087(6) 0.0059(6)
C7 0.0407(6) 0.0352(6) 0.0404(6) -0.0019(5) 0.0112(5) 0.0032(5)
C8 0.0432(6) 0.0313(6) 0.0375(6) 0.0015(4) 0.0104(5) 0.0043(4)
C9 0.0414(6) 0.0327(6) 0.0348(6) -0.0009(4) 0.0117(5) 0.0040(5)
C10 0.0466(7) 0.0355(6) 0.0343(6) -0.0007(4) 0.0149(5) 0.0046(5)
C11 0.0457(6) 0.0297(5) 0.0319(5) 0.0009(4) 0.0162(5) 0.0002(4)
C12 0.0580(8) 0.0412(7) 0.0395(6) -0.0089(5) 0.0169(6) -0.0076(6)
C13 0.0820(11) 0.0476(8) 0.0430(7) -0.0128(6) 0.0277(7) -0.0066(7)
C14 0.0902(12) 0.0428(7) 0.0672(9) 0.0014(6) 0.0507(9) 0.0131(7)
C15 0.0511(8) 0.0494(8) 0.0651(9) 0.0101(6) 0.0267(7) 0.0115(6)
C16 0.0500(7) 0.0374(6) 0.0435(6) 0.0056(5) 0.0134(6) 0.0078(5)

loop_
_atom_type_symbol
_atom_type_description
_atom_type_scat_dispersion_real
_atom_type_scat_dispersion_imag
_atom_type_scat_source
C C 0.0033 0.0016 'International Tables Vol C Tables 4.2.6.8 and 6.1.1.4'
H H 0.0000 0.0000 'International Tables Vol C Tables 4.2.6.8 and 6.1.1.4'
N N 0.0061 0.0033 'International Tables Vol C Tables 4.2.6.8 and 6.1.1.4'
O O 0.0106 0.0060 'International Tables Vol C Tables 4.2.6.8 and 6.1.1.4'

loop_
_geom_angle_atom_site_label_1
_geom_angle_atom_site_label_2
_geom_angle_atom_site_label_3
_geom_angle
_geom_angle_site_symmetry_1
_geom_angle_site_symmetry_3
C2 C1 N1 117.24(11) . .
C6 C1 N1 122.71(11) . .
C6 C1 C2 120.02(11) . .
C1 N1 H1 117.2 . .
C7 N1 C1 125.55(11) . .
C7 N1 H1 117.2 . .
C1 C2 H2 120.2 . .
C3 C2 C1 119.62(14) . .
C3 C2 H2 120.2 . .
C10 O3 C11 117.10(8) . .
C2 C3 H3 119.6 . .
C4 C3 C2 120.72(14) . .
C4 C3 H3 119.6 . .
C3 C4 H4 120.2 . .
C3 C4 C5 119.59(12) . .
C5 C4 H4 120.2 . .
C8 O4 C11 119.09(8) . .
C4 C5 H5 119.6 . .
C4 C5 C6 120.72(14) . .
C6 C5 H5 119.6 . .
C1 C6 C5 119.33(13) . .
C1 C6 H6 120.3 . .
C5 C6 H6 120.3 . .
N1 C7 H7 116.8 . .
N1 C7 C9 126.38(11) . .
C9 C7 H7 116.8 . .
O1 C8 O4 118.28(10) . .
O1 C8 C9 126.27(11) . .
O4 C8 C9 115.40(10) . .
C7 C9 C8 117.41(10) . .
C7 C9 C10 121.91(10) . .
C10 C9 C8 120.54(10) . .
O2 C10 O3 117.92(11) . .
O2 C10 C9 124.75(11) . .
O3 C10 C9 117.30(10) . .
O3 C11 C12 107.02(9) . .
O3 C11 C16 109.80(9) . .
O4 C11 O3 110.28(9) . .
O4 C11 C12 106.81(10) . .
O4 C11 C16 110.69(10) . .
C12 C11 C16 112.13(10) . .
C11 C12 H12A 109.5 . .
C11 C12 H12B 109.5 . .
C11 C12 C13 110.78(11) . .
H12A C12 H12B 108.1 . .
C13 C12 H12A 109.5 . .
C13 C12 H12B 109.5 . .
C12 C13 H13A 109.3 . .
C12 C13 H13B 109.3 . .
H13A C13 H13B 107.9 . .
C14 C13 C12 111.66(12) . .
C14 C13 H13A 109.3 . .
C14 C13 H13B 109.3 . .
C13 C14 H14A 109.3 . .
C13 C14 H14B 109.3 . .
C13 C14 C15 111.71(11) . .
H14A C14 H14B 107.9 . .
C15 C14 H14A 109.3 . .
C15 C14 H14B 109.3 . .
C14 C15 H15A 109.5 . .
C14 C15 H15B 109.5 . .
C14 C15 C16 110.52(12) . .
H15A C15 H15B 108.1 . .
C16 C15 H15A 109.5 . .
C16 C15 H15B 109.5 . .
C11 C16 C15 110.42(11) . .
C11 C16 H16A 109.6 . .
C11 C16 H16B 109.6 . .
C15 C16 H16A 109.6 . .
C15 C16 H16B 109.6 . .
H16A C16 H16B 108.1 . .

loop_
_geom_bond_atom_site_label_1
_geom_bond_atom_site_label_2
_geom_bond_distance
_geom_bond_site_symmetry_2
O1 C8 1.2021(15) .
C1 N1 1.4225(14) .
C1 C2 1.3844(18) .
C1 C6 1.3785(18) .
N1 H1 0.8600 .
N1 C7 1.3150(16) .
O2 C10 1.2170(15) .
C2 H2 0.9300 .
C2 C3 1.3829(19) .
O3 C10 1.3612(13) .
O3 C11 1.4433(13) .
C3 H3 0.9300 .
C3 C4 1.369(2) .
C4 H4 0.9300 .
C4 C5 1.371(2) .
O4 C8 1.3645(13) .
O4 C11 1.4325(14) .
C5 H5 0.9300 .
C5 C6 1.3909(18) .
C6 H6 0.9300 .
C7 H7 0.9300 .
C7 C9 1.3833(15) .
C8 C9 1.4524(16) .
C9 C10 1.4350(17) .
C11 C12 1.5088(16) .
C11 C16 1.5170(18) .
C12 H12A 0.9700 .
C12 H12B 0.9700 .
C12 C13 1.5259(18) .
C13 H13A 0.9700 .
C13 H13B 0.9700 .
C13 C14 1.520(3) .
C14 H14A 0.9700 .
C14 H14B 0.9700 .
C14 C15 1.525(2) .
C15 H15A 0.9700 .
C15 H15B 0.9700 .
C15 C16 1.5298(17) .
C16 H16A 0.9700 .
C16 H16B 0.9700 .

loop_
_geom_hbond_atom_site_label_D
_geom_hbond_atom_site_label_H
_geom_hbond_atom_site_label_A
_geom_hbond_distance_DH
_geom_hbond_distance_HA
_geom_hbond_distance_DA
_geom_hbond_angle_DHA
_geom_hbond_site_symmetry_A
N1 H1 O2 0.86 2.13 2.7581(14) 129.9 .

loop_
_geom_torsion_atom_site_label_1
_geom_torsion_atom_site_label_2
_geom_torsion_atom_site_label_3
_geom_torsion_atom_site_label_4
_geom_torsion
_geom_torsion_site_symmetry_1
_geom_torsion_site_symmetry_2
_geom_torsion_site_symmetry_3
_geom_torsion_site_symmetry_4
O1 C8 C9 C7 7.5(2) . . . .
O1 C8 C9 C10 -168.32(12) . . . .
C1 N1 C7 C9 179.44(11) . . . .
C1 C2 C3 C4 0.4(2) . . . .
N1 C1 C2 C3 177.52(13) . . . .
N1 C1 C6 C5 -177.83(12) . . . .
N1 C7 C9 C8 -176.84(12) . . . .
N1 C7 C9 C10 -1.1(2) . . . .
C2 C1 N1 C7 164.26(13) . . . .
C2 C1 C6 C5 0.1(2) . . . .
C2 C3 C4 C5 0.1(2) . . . .
O3 C11 C12 C13 176.25(11) . . . .
O3 C11 C16 C15 -175.92(9) . . . .
C3 C4 C5 C6 -0.6(2) . . . .
C4 C5 C6 C1 0.5(2) . . . .
O4 C8 C9 C7 -175.20(10) . . . .
O4 C8 C9 C10 8.98(17) . . . .
O4 C11 C12 C13 -65.64(14) . . . .
O4 C11 C16 C15 62.09(13) . . . .
C6 C1 N1 C7 -17.78(19) . . . .
C6 C1 C2 C3 -0.5(2) . . . .
C7 C9 C10 O2 -5.2(2) . . . .
C7 C9 C10 O3 176.67(11) . . . .
C8 O4 C11 O3 -48.46(13) . . . .
C8 O4 C11 C12 -164.42(10) . . . .
C8 O4 C11 C16 73.25(12) . . . .
C8 C9 C10 O2 170.38(13) . . . .
C8 C9 C10 O3 -7.70(17) . . . .
C10 O3 C11 O4 49.08(13) . . . .
C10 O3 C11 C12 164.90(10) . . . .
C10 O3 C11 C16 -73.16(12) . . . .
C11 O3 C10 O2 159.37(12) . . . .
C11 O3 C10 C9 -22.41(15) . . . .
C11 O4 C8 O1 -162.14(11) . . . .
C11 O4 C8 C9 20.33(15) . . . .
C11 C12 C13 C14 -54.06(16) . . . .
C12 C11 C16 C15 -57.08(13) . . . .
C12 C13 C14 C15 54.48(15) . . . .
C13 C14 C15 C16 -55.34(16) . . . .
C14 C15 C16 C11 56.06(15) . . . .
C16 C11 C12 C13 55.79(15) . . . .
